data_7238483
loop_
_publ_author_name
'L\'opez, Concepci\'on'
'Gonz\'alez, Asensio'
'Bosque, Ramon'
'Basu, Pradipta K.'
'Font-Bard\'ia, Merc\`e'
'Calvet, Teresa'

_publ_section_title
;
 Platinum(ii) and palladium(ii) complexes derived from
 1-ferrocenylmethyl-3,5-diphenylpyrazole. Coordination, cyclometallation
 or transannulation?
;
_journal_issue 5
_journal_name_full 'RSC Advances'
_journal_page_first 1986
_journal_paper_doi 10.1039/c1ra01080h
_journal_volume 2
_journal_year 2012
_chemical_formula_moiety 'C44 H36 Cl Fe N2 P Pd'
_chemical_formula_sum 'C44 H36 Cl Fe N2 P Pd'
_chemical_formula_weight 821.42
_space_group_IT_number 2
_space_group_name_Hall '-P 1'
_space_group_name_H-M_alt 'P -1'
_symmetry_cell_setting triclinic
_symmetry_space_group_name_H-M 'P -1'
_atom_sites_solution_hydrogens geom
_atom_sites_solution_primary direct
_atom_sites_solution_secondary difmap
_audit_creation_method SHELXL-97
_cell_angle_alpha 93.58(2)
_cell_angle_beta 105.39(2)
_cell_angle_gamma 107.09(2)
_cell_formula_units_Z 2
_cell_length_a 10.625(6)
_cell_length_b 12.789(5)
_cell_length_c 14.469(6)
_cell_measurement_reflns_used 257
_cell_measurement_temperature 233(2)
_cell_measurement_theta_max 31
_cell_measurement_theta_min 3
_cell_volume 1790.7(15)
_computing_cell_refinement AUTOMAR
_computing_data_collection MARXDS
_computing_data_reduction MARSCALE
_computing_molecular_graphics 'ORTEP (Brueggermann and Smith, 1990)'
_computing_publication_material 'PLATON (Spek, 1990)'
_computing_structure_refinement 'SHELXL-97 (Sheldrick, 1997)'
_computing_structure_solution 'SHELXS-97 (Sheldrick, 1997)'
_diffrn_ambient_temperature 233(2)
_diffrn_measured_fraction_theta_full 0.924
_diffrn_measured_fraction_theta_max 0.712
_diffrn_measurement_device_type 'MAR345 with image plate detector'
_diffrn_measurement_method 'phi scan'
_diffrn_radiation_monochromator graphite
_diffrn_radiation_source 'fine-focus sealed tube'
_diffrn_radiation_type MoK\a
_diffrn_radiation_wavelength 0.71073
_diffrn_reflns_av_R_equivalents 0.0502
_diffrn_reflns_av_sigmaI/netI 0.0864
_diffrn_reflns_limit_h_max 13
_diffrn_reflns_limit_h_min -12
_diffrn_reflns_limit_k_max 18
_diffrn_reflns_limit_k_min -18
_diffrn_reflns_limit_l_max 19
_diffrn_reflns_limit_l_min -19
_diffrn_reflns_number 16450
_diffrn_reflns_theta_full 25.00
_diffrn_reflns_theta_max 32.12
_diffrn_reflns_theta_min 2.87
_diffrn_standards_number none
_exptl_absorpt_coefficient_mu 1.062
_exptl_absorpt_correction_T_max 0.91
_exptl_absorpt_correction_T_min 0.90
_exptl_absorpt_correction_type empirical
_exptl_absorpt_process_details SADABS
_exptl_crystal_colour orange
_exptl_crystal_density_diffrn 1.523
_exptl_crystal_density_method 'not measured'
_exptl_crystal_description prism
_exptl_crystal_F_000 836
_exptl_crystal_size_max 0.1
_exptl_crystal_size_mid 0.09
_exptl_crystal_size_min 0.09
_refine_diff_density_max 1.100
_refine_diff_density_min -1.090
_refine_diff_density_rms 0.093
_refine_ls_extinction_coef 0.017(2)
_refine_ls_extinction_expression Fc^*^=kFc[1+0.001xFc^2^\l^3^/sin(2\q)]^-1/4^
_refine_ls_extinction_method SHELXL
_refine_ls_goodness_of_fit_ref 1.089
_refine_ls_hydrogen_treatment constr
_refine_ls_matrix_type full
_refine_ls_number_parameters 452
_refine_ls_number_reflns 8927
_refine_ls_number_restraints 2
_refine_ls_restrained_S_all 1.091
_refine_ls_R_factor_all 0.0763
_refine_ls_R_factor_gt 0.0624
_refine_ls_shift/su_max 0.001
_refine_ls_shift/su_mean 0.000
_refine_ls_structure_factor_coef Fsqd
_refine_ls_weighting_details 'calc w=1/[\s^2^(Fo^2^)+(0.1101P)^2^+0.0973P] where P=(Fo^2^+2Fc^2^)/3'
_refine_ls_weighting_scheme calc
_refine_ls_wR_factor_gt 0.1884
_refine_ls_wR_factor_ref 0.1978
_reflns_number_gt 6689
_reflns_number_total 8927
_reflns_threshold_expression >2sigma(I)
_cod_data_source_file c1ra01080h.txt
_cod_data_source_block chnm55a
_cod_depositor_comments
;
The following automatic conversions were performed:

data item '_symmetry_cell_setting' value 'Triclinic' was changed to
'triclinic' in accordance with the
/home/saulius/struct/COD-crude-data/automatic-downloads/DataCite-retrospective/RSC/depositions/lib/dictionaries/cif_core.dic
dictionary named 'cif_core.dic' version 2.4.2 last updated on
2011-04-26.

Automatic conversion script
Id: cif_fix_values 6909 2019-04-08 15:41:33Z antanas 
;
_cod_original_cell_volume 1790.7(14)
_cod_original_sg_symbol_H-M P-1
_cod_database_code 7238483

loop_
_symmetry_equiv_pos_as_xyz
'x, y, z'
'-x, -y, -z'

loop_
_atom_site_label
_atom_site_type_symbol
_atom_site_fract_x
_atom_site_fract_y
_atom_site_fract_z
_atom_site_U_iso_or_equiv
_atom_site_adp_type
_atom_site_occupancy
_atom_site_symmetry_multiplicity
_atom_site_calc_flag
_atom_site_refinement_flags
Pd Pd 0.31549(3) 0.73885(2) 0.21419(2) 0.05638(13) Uani 1 1 d U
Fe Fe 0.18529(7) 0.56475(5) 0.37333(5) 0.06263(18) Uani 1 1 d .
P P 0.17578(11) 0.83425(9) 0.15291(8) 0.0574(2) Uani 1 1 d .
Cl Cl 0.39065(12) 0.72670(10) 0.07329(8) 0.0700(3) Uani 1 1 d U
N1 N 0.4523(4) 0.5617(3) 0.2572(2) 0.0591(7) Uani 1 1 d .
N2 N 0.4718(3) 0.6699(3) 0.2776(2) 0.0561(7) Uani 1 1 d .
C1 C 0.2373(4) 0.7164(3) 0.3269(3) 0.0597(8) Uani 1 1 d .
C2 C 0.0968(5) 0.6797(4) 0.3267(4) 0.0704(10) Uani 1 1 d .
H2 H 0.0210 0.6685 0.2726 0.085 Uiso 1 1 calc R
C3 C 0.0902(5) 0.6630(4) 0.4224(4) 0.0714(11) Uani 1 1 d .
H3 H 0.0104 0.6373 0.4409 0.086 Uiso 1 1 calc R
C4 C 0.2278(6) 0.6928(4) 0.4838(4) 0.0787(12) Uani 1 1 d .
H4 H 0.2554 0.6943 0.5507 0.094 Uiso 1 1 calc R
C5 C 0.3154(5) 0.7199(4) 0.4237(3) 0.0694(10) Uani 1 1 d .
H5 H 0.4108 0.7376 0.4450 0.083 Uiso 1 1 calc R
C6 C 0.0911(5) 0.4212(4) 0.2739(4) 0.0713(11) Uani 1 1 d .
H6 H 0.0256 0.4108 0.2140 0.086 Uiso 1 1 calc R
C7 C 0.0644(6) 0.4036(5) 0.3636(4) 0.0856(14) Uani 1 1 d .
H7 H -0.0222 0.3797 0.3730 0.103 Uiso 1 1 calc R
C8 C 0.1947(6) 0.4288(4) 0.4377(4) 0.0819(13) Uani 1 1 d .
H8 H 0.2067 0.4236 0.5031 0.098 Uiso 1 1 calc R
C9 C 0.3024(5) 0.4633(4) 0.3932(4) 0.0674(10) Uani 1 1 d .
H9 H 0.3965 0.4848 0.4247 0.081 Uiso 1 1 calc R
C10 C 0.2407(4) 0.4590(3) 0.2933(3) 0.0619(9) Uani 1 1 d .
C11 C 0.3128(4) 0.4847(4) 0.2156(3) 0.0651(9) Uani 1 1 d .
H11A H 0.3165 0.4167 0.1847 0.078 Uiso 1 1 calc R
H11B H 0.2605 0.5166 0.1665 0.078 Uiso 1 1 calc R
C12 C 0.6118(4) 0.7212(3) 0.3084(3) 0.0598(8) Uani 1 1 d .
C13 C 0.6751(4) 0.6413(4) 0.3081(3) 0.0632(9) Uani 1 1 d .
H13 H 0.7695 0.6531 0.3266 0.076 Uiso 1 1 calc R
C14 C 0.5723(4) 0.5407(3) 0.2752(3) 0.0619(9) Uani 1 1 d .
C15 C 0.6777(4) 0.8436(4) 0.3361(3) 0.0622(8) Uani 1 1 d U
C16 C 0.6056(5) 0.9143(4) 0.3497(4) 0.0728(11) Uani 1 1 d U
H16 H 0.5111 0.8861 0.3403 0.087 Uiso 1 1 calc R
C17 C 0.6734(5) 1.0273(4) 0.3773(4) 0.0751(11) Uani 1 1 d .
H17 H 0.6242 1.0745 0.3859 0.090 Uiso 1 1 calc R
C18 C 0.8133(6) 1.0693(5) 0.3919(4) 0.0843(14) Uani 1 1 d .
H18 H 0.8588 1.1449 0.4109 0.101 Uiso 1 1 calc R
C19 C 0.8852(6) 1.0002(5) 0.3784(5) 0.0920(16) Uani 1 1 d .
H19 H 0.9797 1.0293 0.3882 0.110 Uiso 1 1 calc R
C20 C 0.8198(5) 0.8869(5) 0.3504(4) 0.0795(12) Uani 1 1 d .
H20 H 0.8699 0.8406 0.3413 0.095 Uiso 1 1 calc R
C21 C 0.5878(5) 0.4300(4) 0.2603(3) 0.0658(9) Uani 1 1 d .
C22 C 0.5065(5) 0.3369(4) 0.2864(4) 0.0774(12) Uani 1 1 d .
H22 H 0.4410 0.3428 0.3163 0.093 Uiso 1 1 calc R
C23 C 0.5236(5) 0.2354(4) 0.2676(4) 0.0749(11) Uani 1 1 d .
H23 H 0.4707 0.1733 0.2864 0.090 Uiso 1 1 calc R
C24 C 0.6181(6) 0.2253(5) 0.2213(4) 0.0804(13) Uani 1 1 d .
H24 H 0.6272 0.1563 0.2077 0.097 Uiso 1 1 calc R
C25 C 0.7001(6) 0.3181(4) 0.1949(4) 0.0774(12) Uani 1 1 d .
H25 H 0.7651 0.3118 0.1646 0.093 Uiso 1 1 calc R
C26 C 0.6836(6) 0.4201(5) 0.2143(4) 0.0827(13) Uani 1 1 d .
H26 H 0.7374 0.4823 0.1963 0.099 Uiso 1 1 calc R
C27 C -0.0040(5) 0.7489(4) 0.1078(3) 0.0651(9) Uani 1 1 d .
C28 C -0.0325(5) 0.6384(4) 0.0733(3) 0.0698(10) Uani 1 1 d .
H28 H 0.0394 0.6105 0.0748 0.084 Uiso 1 1 calc R
C29 C -0.1678(6) 0.5693(5) 0.0366(4) 0.0820(13) Uani 1 1 d .
H29 H -0.1859 0.4957 0.0121 0.098 Uiso 1 1 calc R
C30 C -0.2762(6) 0.6082(5) 0.0359(4) 0.0846(14) Uani 1 1 d .
H30 H -0.3668 0.5613 0.0121 0.102 Uiso 1 1 calc R
C31 C -0.2474(6) 0.7192(5) 0.0715(5) 0.0891(15) Uani 1 1 d .
H31 H -0.3194 0.7467 0.0714 0.107 Uiso 1 1 calc R
C32 C -0.1123(5) 0.7889(4) 0.1068(4) 0.0772(12) Uani 1 1 d .
H32 H -0.0941 0.8629 0.1301 0.093 Uiso 1 1 calc R
C33 C 0.1892(4) 0.9577(3) 0.2308(3) 0.0609(9) Uani 1 1 d .
C34 C 0.2487(5) 0.9731(4) 0.3325(4) 0.0698(10) Uani 1 1 d .
H34 H 0.2769 0.9174 0.3610 0.084 Uiso 1 1 calc R
C35 C 0.2659(6) 1.0700(5) 0.3905(4) 0.0839(13) Uani 1 1 d .
H35 H 0.3058 1.0792 0.4572 0.101 Uiso 1 1 calc R
C36 C 0.2236(6) 1.1521(4) 0.3486(4) 0.0785(12) Uani 1 1 d .
H36 H 0.2330 1.2164 0.3874 0.094 Uiso 1 1 calc R
C37 C 0.1673(6) 1.1399(4) 0.2496(4) 0.0824(13) Uani 1 1 d .
H37 H 0.1417 1.1969 0.2217 0.099 Uiso 1 1 calc R
C38 C 0.1487(5) 1.0424(4) 0.1913(4) 0.0709(10) Uani 1 1 d .
H38 H 0.1083 1.0343 0.1247 0.085 Uiso 1 1 calc R
C39 C 0.2151(4) 0.8959(3) 0.0486(3) 0.0612(9) Uani 1 1 d .
C40 C 0.1346(5) 0.8525(5) -0.0459(4) 0.0755(12) Uani 1 1 d .
H40 H 0.0577 0.7896 -0.0582 0.091 Uiso 1 1 calc R
C41 C 0.1684(6) 0.9027(5) -0.1223(4) 0.0777(12) Uani 1 1 d .
H41 H 0.1134 0.8738 -0.1856 0.093 Uiso 1 1 calc R
C42 C 0.2832(5) 0.9953(5) -0.1046(4) 0.0777(12) Uani 1 1 d .
H42 H 0.3057 1.0287 -0.1559 0.093 Uiso 1 1 calc R
C43 C 0.3655(6) 1.0389(5) -0.0094(4) 0.0828(13) Uani 1 1 d .
H43 H 0.4429 1.1014 0.0030 0.099 Uiso 1 1 calc R
C44 C 0.3312(5) 0.9887(4) 0.0656(4) 0.0731(11) Uani 1 1 d .
H44 H 0.3866 1.0173 0.1289 0.088 Uiso 1 1 calc R

loop_
_atom_site_aniso_label
_atom_site_aniso_U_11
_atom_site_aniso_U_22
_atom_site_aniso_U_33
_atom_site_aniso_U_23
_atom_site_aniso_U_13
_atom_site_aniso_U_12
Pd 0.0570(2) 0.05605(19) 0.0570(2) 0.00854(12) 0.01667(12) 0.01971(13)
Fe 0.0652(4) 0.0641(4) 0.0609(3) 0.0112(3) 0.0202(3) 0.0226(3)
P 0.0572(5) 0.0584(5) 0.0568(5) 0.0087(4) 0.0154(4) 0.0205(4)
Cl 0.0746(6) 0.0728(6) 0.0685(6) 0.0131(5) 0.0266(5) 0.0273(5)
N1 0.0617(18) 0.0577(17) 0.0581(18) 0.0065(13) 0.0165(13) 0.0215(14)
N2 0.0555(17) 0.0531(16) 0.0588(17) 0.0074(13) 0.0126(13) 0.0203(13)
C1 0.063(2) 0.058(2) 0.060(2) 0.0112(16) 0.0205(16) 0.0216(16)
C2 0.077(3) 0.072(3) 0.068(3) 0.013(2) 0.026(2) 0.029(2)
C3 0.080(3) 0.076(3) 0.071(3) 0.018(2) 0.031(2) 0.034(2)
C4 0.086(3) 0.082(3) 0.070(3) 0.007(2) 0.026(2) 0.029(2)
C5 0.073(3) 0.067(2) 0.068(3) 0.0061(19) 0.0183(19) 0.0252(19)
C6 0.068(2) 0.068(3) 0.074(3) 0.004(2) 0.024(2) 0.0152(19)
C7 0.088(3) 0.077(3) 0.095(4) 0.014(3) 0.036(3) 0.023(3)
C8 0.093(3) 0.073(3) 0.087(3) 0.023(3) 0.035(3) 0.030(2)
C9 0.072(3) 0.066(2) 0.075(3) 0.017(2) 0.029(2) 0.030(2)
C10 0.064(2) 0.057(2) 0.065(2) 0.0087(17) 0.0191(17) 0.0204(17)
C11 0.065(2) 0.061(2) 0.064(2) 0.0029(17) 0.0152(17) 0.0177(17)
C12 0.060(2) 0.060(2) 0.061(2) 0.0122(16) 0.0170(16) 0.0232(16)
C13 0.057(2) 0.066(2) 0.065(2) 0.0098(18) 0.0151(16) 0.0201(17)
C14 0.068(2) 0.056(2) 0.061(2) 0.0101(16) 0.0188(17) 0.0202(17)
C15 0.064(2) 0.058(2) 0.060(2) 0.0085(16) 0.0134(16) 0.0164(15)
C16 0.073(3) 0.069(3) 0.077(3) 0.012(2) 0.019(2) 0.0254(19)
C17 0.079(3) 0.065(3) 0.079(3) 0.013(2) 0.020(2) 0.023(2)
C18 0.085(3) 0.068(3) 0.092(4) 0.014(2) 0.025(3) 0.015(2)
C19 0.079(3) 0.085(4) 0.100(4) 0.010(3) 0.022(3) 0.015(3)
C20 0.071(3) 0.080(3) 0.084(3) 0.008(2) 0.023(2) 0.021(2)
C21 0.070(2) 0.060(2) 0.071(3) 0.0137(18) 0.0214(19) 0.0241(18)
C22 0.078(3) 0.068(3) 0.091(3) 0.014(2) 0.031(2) 0.025(2)
C23 0.076(3) 0.064(2) 0.086(3) 0.013(2) 0.022(2) 0.027(2)
C24 0.078(3) 0.075(3) 0.092(3) 0.007(2) 0.025(2) 0.031(2)
C25 0.077(3) 0.071(3) 0.090(3) 0.015(2) 0.032(2) 0.026(2)
C26 0.090(3) 0.078(3) 0.091(4) 0.019(3) 0.036(3) 0.033(3)
C27 0.065(2) 0.066(2) 0.064(2) 0.0092(18) 0.0175(17) 0.0225(18)
C28 0.071(3) 0.068(2) 0.067(2) 0.0114(19) 0.0181(19) 0.0203(19)
C29 0.082(3) 0.079(3) 0.079(3) 0.009(2) 0.021(2) 0.020(2)
C30 0.073(3) 0.089(4) 0.082(3) 0.013(3) 0.020(2) 0.015(2)
C31 0.070(3) 0.091(4) 0.111(4) 0.022(3) 0.029(3) 0.030(3)
C32 0.066(3) 0.072(3) 0.092(3) 0.011(2) 0.020(2) 0.023(2)
C33 0.056(2) 0.0526(19) 0.074(2) 0.0077(17) 0.0174(17) 0.0200(15)
C34 0.077(3) 0.062(2) 0.071(3) 0.0106(19) 0.023(2) 0.0226(19)
C35 0.095(4) 0.083(3) 0.071(3) 0.005(2) 0.027(3) 0.025(3)
C36 0.083(3) 0.070(3) 0.087(3) 0.008(2) 0.033(3) 0.027(2)
C37 0.090(3) 0.068(3) 0.092(4) 0.012(2) 0.034(3) 0.024(2)
C38 0.071(3) 0.064(2) 0.080(3) 0.015(2) 0.025(2) 0.0219(19)
C39 0.064(2) 0.061(2) 0.063(2) 0.0130(17) 0.0183(17) 0.0257(17)
C40 0.079(3) 0.082(3) 0.068(3) 0.011(2) 0.019(2) 0.033(2)
C41 0.081(3) 0.096(4) 0.063(3) 0.016(2) 0.024(2) 0.037(3)
C42 0.078(3) 0.082(3) 0.084(3) 0.022(2) 0.033(2) 0.032(2)
C43 0.093(4) 0.078(3) 0.083(3) 0.018(3) 0.034(3) 0.028(3)
C44 0.071(3) 0.072(3) 0.071(3) 0.010(2) 0.018(2) 0.017(2)

loop_
_atom_type_symbol
_atom_type_description
_atom_type_scat_dispersion_real
_atom_type_scat_dispersion_imag
_atom_type_scat_source
C C 0.0033 0.0016 'International Tables Vol C Tables 4.2.6.8 and 6.1.1.4'
H H 0.0000 0.0000 'International Tables Vol C Tables 4.2.6.8 and 6.1.1.4'
Cl Cl 0.1484 0.1585 'International Tables Vol C Tables 4.2.6.8 and 6.1.1.4'
Fe Fe 0.3463 0.8444 'International Tables Vol C Tables 4.2.6.8 and 6.1.1.4'
N N 0.0061 0.0033 'International Tables Vol C Tables 4.2.6.8 and 6.1.1.4'
P P 0.1023 0.0942 'International Tables Vol C Tables 4.2.6.8 and 6.1.1.4'
Pd Pd -0.9988 1.0072 'International Tables Vol C Tables 4.2.6.8 and 6.1.1.4'

loop_
_geom_angle_atom_site_label_1
_geom_angle_atom_site_label_2
_geom_angle_atom_site_label_3
_geom_angle
C1 Pd N2 91.53(15)
C1 Pd P 91.08(12)
N2 Pd P 171.82(9)
C1 Pd Cl 168.73(12)
N2 Pd Cl 84.63(10)
P Pd Cl 94.20(5)
C5 Fe C2 68.0(2)
C5 Fe C9 106.6(2)
C2 Fe C9 164.19(19)
C5 Fe C3 68.7(2)
C2 Fe C3 41.33(19)
C9 Fe C3 152.4(2)
C5 Fe C10 119.06(19)
C2 Fe C10 127.73(18)
C9 Fe C10 40.57(18)
C3 Fe C10 165.7(2)
C5 Fe C8 125.5(2)
C2 Fe C8 154.0(2)
C9 Fe C8 41.2(2)
C3 Fe C8 118.0(2)
C10 Fe C8 68.7(2)
C5 Fe C7 163.5(2)
C2 Fe C7 120.0(2)
C9 Fe C7 69.4(2)
C3 Fe C7 107.0(2)
C10 Fe C7 68.9(2)
C8 Fe C7 41.2(2)
C5 Fe C1 40.65(18)
C2 Fe C1 40.87(18)
C9 Fe C1 125.51(18)
C3 Fe C1 69.66(18)
C10 Fe C1 107.71(17)
C8 Fe C1 163.2(2)
C7 Fe C1 154.5(2)
C5 Fe C6 154.81(19)
C2 Fe C6 108.8(2)
C9 Fe C6 69.3(2)
C3 Fe C6 126.5(2)
C10 Fe C6 41.73(17)
C8 Fe C6 68.7(2)
C7 Fe C6 40.2(2)
C1 Fe C6 120.32(19)
C5 Fe C4 40.7(2)
C2 Fe C4 68.1(2)
C9 Fe C4 118.2(2)
C3 Fe C4 40.5(2)
C10 Fe C4 152.94(19)
C8 Fe C4 106.6(2)
C7 Fe C4 126.0(2)
C1 Fe C4 68.7(2)
C6 Fe C4 163.5(2)
C27 P C33 108.7(2)
C27 P C39 105.0(2)
C33 P C39 100.3(2)
C27 P Pd 112.89(15)
C33 P Pd 116.69(15)
C39 P Pd 112.07(14)
N2 N1 C14 111.7(3)
N2 N1 C11 119.6(3)
C14 N1 C11 128.6(4)
N1 N2 C12 106.1(3)
N1 N2 Pd 121.1(2)
C12 N2 Pd 128.0(3)
C5 C1 C2 105.3(4)
C5 C1 Pd 124.9(3)
C2 C1 Pd 129.3(3)
C5 C1 Fe 67.9(3)
C2 C1 Fe 68.2(3)
Pd C1 Fe 121.8(2)
C1 C2 C3 109.7(4)
C1 C2 Fe 70.9(3)
C3 C2 Fe 69.5(3)
C1 C2 H2 125.2
C3 C2 H2 125.2
Fe C2 H2 126.0
C4 C3 C2 107.3(4)
C4 C3 Fe 71.4(3)
C2 C3 Fe 69.2(3)
C4 C3 H3 126.4
C2 C3 H3 126.4
Fe C3 H3 124.7
C3 C4 C5 106.9(5)
C3 C4 Fe 68.1(3)
C5 C4 Fe 67.4(3)
C3 C4 H4 126.6
C5 C4 H4 126.6
Fe C4 H4 129.5
C1 C5 C4 110.7(4)
C1 C5 Fe 71.5(3)
C4 C5 Fe 71.9(3)
C1 C5 H5 124.7
C4 C5 H5 124.7
Fe C5 H5 123.5
C7 C6 C10 107.2(5)
C7 C6 Fe 69.6(3)
C10 C6 Fe 68.1(2)
C7 C6 H6 126.4
C10 C6 H6 126.4
Fe C6 H6 127.4
C6 C7 C8 108.2(5)
C6 C7 Fe 70.2(3)
C8 C7 Fe 68.7(3)
C6 C7 H7 125.9
C8 C7 H7 125.9
Fe C7 H7 126.8
C9 C8 C7 108.1(5)
C9 C8 Fe 69.1(3)
C7 C8 Fe 70.1(3)
C9 C8 H8 125.9
C7 C8 H8 125.9
Fe C8 H8 126.5
C10 C9 C8 108.1(5)
C10 C9 Fe 70.0(3)
C8 C9 Fe 69.7(3)
C10 C9 H9 126.0
C8 C9 H9 126.0
Fe C9 H9 125.8
C9 C10 C6 108.4(4)
C9 C10 C11 127.5(4)
C6 C10 C11 124.0(4)
C9 C10 Fe 69.4(3)
C6 C10 Fe 70.2(3)
C11 C10 Fe 127.7(3)
N1 C11 C10 111.0(3)
N1 C11 H11A 109.4
C10 C11 H11A 109.4
N1 C11 H11B 109.4
C10 C11 H11B 109.4
H11A C11 H11B 108.0
N2 C12 C13 108.4(4)
N2 C12 C15 123.4(3)
C13 C12 C15 128.2(4)
C14 C13 C12 107.2(4)
C14 C13 H13 126.4
C12 C13 H13 126.4
N1 C14 C13 106.5(4)
N1 C14 C21 125.6(4)
C13 C14 C21 127.8(4)
C16 C15 C20 119.3(4)
C16 C15 C12 123.1(4)
C20 C15 C12 117.6(4)
C15 C16 C17 120.3(4)
C15 C16 H16 119.8
C17 C16 H16 119.8
C18 C17 C16 120.1(5)
C18 C17 H17 119.9
C16 C17 H17 119.9
C19 C18 C17 119.9(5)
C19 C18 H18 120.0
C17 C18 H18 120.0
C18 C19 C20 121.2(5)
C18 C19 H19 119.4
C20 C19 H19 119.4
C19 C20 C15 119.2(5)
C19 C20 H20 120.4
C15 C20 H20 120.4
C26 C21 C22 119.8(4)
C26 C21 C14 117.5(4)
C22 C21 C14 122.7(4)
C23 C22 C21 119.6(5)
C23 C22 H22 120.2
C21 C22 H22 120.2
C24 C23 C22 120.6(5)
C24 C23 H23 119.7
C22 C23 H23 119.7
C23 C24 C25 120.2(5)
C23 C24 H24 119.9
C25 C24 H24 119.9
C26 C25 C24 119.2(5)
C26 C25 H25 120.4
C24 C25 H25 120.4
C21 C26 C25 120.6(5)
C21 C26 H26 119.7
C25 C26 H26 119.7
C28 C27 C32 119.2(4)
C28 C27 P 117.5(3)
C32 C27 P 123.3(4)
C29 C28 C27 120.2(5)
C29 C28 H28 119.9
C27 C28 H28 119.9
C30 C29 C28 120.9(5)
C30 C29 H29 119.6
C28 C29 H29 119.6
C29 C30 C31 118.9(5)
C29 C30 H30 120.6
C31 C30 H30 120.6
C32 C31 C30 120.4(5)
C32 C31 H31 119.8
C30 C31 H31 119.8
C31 C32 C27 120.4(5)
C31 C32 H32 119.8
C27 C32 H32 119.8
C38 C33 C34 117.6(4)
C38 C33 P 120.7(4)
C34 C33 P 121.6(3)
C35 C34 C33 121.2(5)
C35 C34 H34 119.4
C33 C34 H34 119.4
C36 C35 C34 119.5(5)
C36 C35 H35 120.3
C34 C35 H35 120.3
C35 C36 C37 120.5(5)
C35 C36 H36 119.8
C37 C36 H36 119.8
C36 C37 C38 120.2(5)
C36 C37 H37 119.9
C38 C37 H37 119.9
C33 C38 C37 121.0(5)
C33 C38 H38 119.5
C37 C38 H38 119.5
C40 C39 C44 119.1(4)
C40 C39 P 122.4(4)
C44 C39 P 118.5(3)
C39 C40 C41 120.1(5)
C39 C40 H40 119.9
C41 C40 H40 119.9
C42 C41 C40 120.3(5)
C42 C41 H41 119.9
C40 C41 H41 119.9
C41 C42 C43 119.8(5)
C41 C42 H42 120.1
C43 C42 H42 120.1
C44 C43 C42 119.5(5)
C44 C43 H43 120.3
C42 C43 H43 120.3
C43 C44 C39 121.2(5)
C43 C44 H44 119.4
C39 C44 H44 119.4

loop_
_geom_bond_atom_site_label_1
_geom_bond_atom_site_label_2
_geom_bond_distance
Pd C1 2.017(4)
Pd N2 2.128(3)
Pd P 2.2314(14)
Pd Cl 2.3907(14)
Fe C5 2.013(5)
Fe C2 2.025(5)
Fe C9 2.029(5)
Fe C3 2.030(5)
Fe C10 2.037(4)
Fe C8 2.038(5)
Fe C7 2.057(6)
Fe C1 2.061(4)
Fe C6 2.065(5)
Fe C4 2.073(5)
P C27 1.814(5)
P C33 1.828(4)
P C39 1.833(4)
N1 N2 1.339(4)
N1 C14 1.341(5)
N1 C11 1.457(5)
N2 C12 1.371(5)
C1 C5 1.416(6)
C1 C2 1.427(6)
C2 C3 1.431(6)
C2 H2 0.9300
C3 C4 1.419(7)
C3 H3 0.9300
C4 C5 1.421(7)
C4 H4 0.9300
C5 H5 0.9300
C6 C7 1.418(8)
C6 C10 1.461(6)
C6 H6 0.9300
C7 C8 1.441(8)
C7 H7 0.9300
C8 C9 1.431(7)
C8 H8 0.9300
C9 C10 1.410(7)
C9 H9 0.9300
C10 C11 1.521(6)
C11 H11A 0.9700
C11 H11B 0.9700
C12 C13 1.380(6)
C12 C15 1.493(6)
C13 C14 1.376(6)
C13 H13 0.9300
C14 C21 1.482(6)
C15 C16 1.382(6)
C15 C20 1.399(7)
C16 C17 1.389(7)
C16 H16 0.9300
C17 C18 1.375(8)
C17 H17 0.9300
C18 C19 1.364(8)
C18 H18 0.9300
C19 C20 1.389(8)
C19 H19 0.9300
C20 H20 0.9300
C21 C26 1.385(7)
C21 C22 1.391(7)
C22 C23 1.383(7)
C22 H22 0.9300
C23 C24 1.376(7)
C23 H23 0.9300
C24 C25 1.393(8)
C24 H24 0.9300
C25 C26 1.387(7)
C25 H25 0.9300
C26 H26 0.9300
C27 C28 1.385(6)
C27 C32 1.387(6)
C28 C29 1.385(7)
C28 H28 0.9300
C29 C30 1.381(8)
C29 H29 0.9300
C30 C31 1.394(8)
C30 H30 0.9300
C31 C32 1.384(7)
C31 H31 0.9300
C32 H32 0.9300
C33 C38 1.381(6)
C33 C34 1.414(7)
C34 C35 1.389(7)
C34 H34 0.9300
C35 C36 1.373(8)
C35 H35 0.9300
C36 C37 1.377(8)
C36 H36 0.9300
C37 C38 1.393(7)
C37 H37 0.9300
C38 H38 0.9300
C39 C40 1.384(6)
C39 C44 1.390(6)
C40 C41 1.388(7)
C40 H40 0.9300
C41 C42 1.380(8)
C41 H41 0.9300
C42 C43 1.396(8)
C42 H42 0.9300
C43 C44 1.372(7)
C43 H43 0.9300
C44 H44 0.9300
